data_7121988
loop_
_publ_author_name
'Tsoureas, Nikolaos'
'Cloke, F Geoffrey N'

_publ_section_title
;
 Activation of carbon suboxide (C<sub>3</sub>O<sub>2</sub>) by U(iii) to
 form a cyclobutane-1,3-dione ring.
;
_journal_issue 64
_journal_name_full 'Chemical communications (Cambridge, England)'
_journal_page_first 8830
_journal_page_last 8833
_journal_paper_doi 10.1039/c8cc04391d
_journal_volume 54
_journal_year 2018
_chemical_formula_moiety 'C50 H78 O Si6 U2 . C4H12Si1'
_chemical_formula_sum 'C54 H90 O Si7 U2'
_chemical_formula_weight 1427.94
_chemical_name_common 4
_chemical_name_systematic 4
_chemical_properties_physical Air-sensitive,Moisture-sensitive
_space_group_crystal_system triclinic
_space_group_IT_number 2
_space_group_name_Hall '-P 1'
_space_group_name_H-M_alt 'P -1'
_symmetry_space_group_name_Hall '-P 1'
_symmetry_space_group_name_H-M 'P -1'
_atom_sites_solution_hydrogens geom
_audit_creation_method SHELXL-2017/1
_audit_update_record
;
2018-05-04 deposited with the CCDC.
2018-07-18 downloaded from the CCDC.
;
_cell_angle_alpha 87.990(3)
_cell_angle_beta 89.525(3)
_cell_angle_gamma 72.969(4)
_cell_formula_units_Z 2
_cell_length_a 9.0648(4)
_cell_length_b 14.3955(7)
_cell_length_c 25.3043(8)
_cell_measurement_reflns_used 10038
_cell_measurement_temperature 173(2)
_cell_measurement_theta_max 71.1360
_cell_measurement_theta_min 3.7010
_cell_volume 3155.3(2)
_computing_cell_refinement 'CrysAlisPro 1.171.39.44a (Rigaku OD, 2018)'
_computing_data_collection 'CrysAlisPro 1.171.39.44a (Rigaku OD, 2018)'
_computing_data_reduction 'CrysAlisPro 1.171.39.44a (Rigaku OD, 2018)'
_computing_structure_refinement 'SHELXL-2017/1 (Sheldrick, 2017)'
_computing_structure_solution 'Dirdif 2008 (P.T. Beurskens, 2008)'
_diffrn_ambient_temperature 173(2)
_diffrn_detector_area_resol_mean 16.1033
_diffrn_measured_fraction_theta_full 0.990
_diffrn_measured_fraction_theta_max 0.990
_diffrn_measurement_device_type 'Xcalibur, Eos, Gemini ultra'
_diffrn_measurement_method '\w scans'
_diffrn_radiation_type CuK\a
_diffrn_radiation_wavelength 1.54184
_diffrn_reflns_av_R_equivalents 0.0419
_diffrn_reflns_av_unetI/netI 0.0517
_diffrn_reflns_Laue_measured_fraction_full 0.990
_diffrn_reflns_Laue_measured_fraction_max 0.990
_diffrn_reflns_limit_h_max 6
_diffrn_reflns_limit_h_min -10
_diffrn_reflns_limit_k_max 16
_diffrn_reflns_limit_k_min -17
_diffrn_reflns_limit_l_max 30
_diffrn_reflns_limit_l_min -29
_diffrn_reflns_number 16655
_diffrn_reflns_point_group_measured_fraction_full 0.990
_diffrn_reflns_point_group_measured_fraction_max 0.990
_diffrn_reflns_theta_full 67.078
_diffrn_reflns_theta_max 67.078
_diffrn_reflns_theta_min 3.710
_diffrn_source 'fine-focus sealed X-ray tube'
_exptl_absorpt_coefficient_mu 15.847
_exptl_absorpt_correction_T_max 1
_exptl_absorpt_correction_T_min 0.23695
_exptl_absorpt_correction_type multi-scan
_exptl_absorpt_process_details
;
CrysAlisPro 1.171.39.44a (Rigaku Oxford Diffraction, 2018)
Empirical absorption correction using spherical harmonics,
 implemented in SCALE3 ABSPACK scaling algorithm.
;
_exptl_crystal_colour 'Light Brown'
_exptl_crystal_density_diffrn 1.503
_exptl_crystal_density_method 'not measured'
_exptl_crystal_description Plate
_exptl_crystal_F_000 1408
_exptl_crystal_recrystallization_method 'Re-crystallisation from solvent: SiMe4'
_exptl_crystal_size_max 0.300
_exptl_crystal_size_mid 0.100
_exptl_crystal_size_min 0.020
_refine_diff_density_max 1.702
_refine_diff_density_min -2.034
_refine_diff_density_rms 0.178
_refine_ls_extinction_method none
_refine_ls_goodness_of_fit_ref 1.118
_refine_ls_hydrogen_treatment constr
_refine_ls_matrix_type full
_refine_ls_number_parameters 582
_refine_ls_number_reflns 11156
_refine_ls_number_restraints 23
_refine_ls_restrained_S_all 1.117
_refine_ls_R_factor_all 0.0526
_refine_ls_R_factor_gt 0.0463
_refine_ls_shift/su_max 0.002
_refine_ls_shift/su_mean 0.000
_refine_ls_structure_factor_coef Fsqd
_refine_ls_weighting_details 'w=1/[\s^2^(Fo^2^)+(0.0654P)^2^+9.0572P] where P=(Fo^2^+2Fc^2^)/3'
_refine_ls_weighting_scheme calc
_refine_ls_wR_factor_gt 0.1260
_refine_ls_wR_factor_ref 0.1300
_reflns_Friedel_coverage 0.000
_reflns_number_gt 9792
_reflns_number_total 11156
_reflns_threshold_expression 'I > 2\s(I)'
_cod_data_source_file c8cc04391d2.cif
_cod_data_source_block 4
_cod_depositor_comments 'Adding full bibliography for 7121987--7121988.cif.'
_cod_database_code 7121988
_shelx_shelxl_version_number 2017/1
_shelx_space_group_comment
;
The symmetry employed for this shelxl refinement is uniquely defined
by the following loop, which should always be used as a source of
symmetry information in preference to the above space-group names.
They are only intended as comments.
;
_shelx_estimated_absorpt_t_min 0.087
_shelx_estimated_absorpt_t_max 0.742
_oxdiff_exptl_absorpt_empirical_full_min 0.586
_oxdiff_exptl_absorpt_empirical_full_max 2.539
_oxdiff_exptl_absorpt_empirical_details
;
Empirical correction (ABSPACK) includes:
- Absorption correction using spherical harmonics
- Frame scaling
;

loop_
_space_group_symop_operation_xyz
'x, y, z'
'-x, -y, -z'

loop_
_atom_site_label
_atom_site_type_symbol
_atom_site_fract_x
_atom_site_fract_y
_atom_site_fract_z
_atom_site_U_iso_or_equiv
_atom_site_adp_type
_atom_site_occupancy
_atom_site_site_symmetry_order
_atom_site_calc_flag
_atom_site_refinement_flags_posn
_atom_site_refinement_flags_adp
_atom_site_refinement_flags_occupancy
_atom_site_disorder_assembly
_atom_site_disorder_group
C5 C 0.8186(13) 0.4345(8) 0.1613(5) 0.063(3) Uani 1 1 d . . . . .
H5 H 0.714256 0.449708 0.150099 0.075 Uiso 1 1 calc R U . . .
C6 C 0.8986(13) 0.3540(8) 0.1941(4) 0.060(3) Uani 1 1 d . . . . .
H6 H 0.857258 0.305336 0.208807 0.072 Uiso 1 1 calc R U . . .
C7 C 1.0486(12) 0.3587(8) 0.2010(4) 0.055(2) Uani 1 1 d . . . . .
H7 H 1.126444 0.313898 0.221640 0.066 Uiso 1 1 calc R U . . .
C8 C 1.0667(10) 0.4417(8) 0.1719(4) 0.049(2) Uani 1 1 d . . . . .
C9 C 0.9205(10) 0.4867(7) 0.1486(4) 0.051(2) Uani 1 1 d . . . . .
H9 H 0.895952 0.544846 0.127293 0.061 Uiso 1 1 calc R U . . .
C10 C 0.7557(10) 0.2684(7) 0.0985(4) 0.049(2) Uani 1 1 d . . . . .
H10 H 0.700230 0.277250 0.130872 0.059 Uiso 1 1 calc R U . . .
C11 C 0.7402(13) 0.3390(9) 0.0580(5) 0.067(3) Uani 1 1 d . . . . .
H11 H 0.675933 0.404287 0.058381 0.081 Uiso 1 1 calc R U . . .
C12 C 0.8372(13) 0.2957(10) 0.0164(5) 0.069(3) Uani 1 1 d . . . . .
H12 H 0.846918 0.325988 -0.016854 0.082 Uiso 1 1 calc R U . . .
C13 C 0.9158(12) 0.2019(9) 0.0322(4) 0.059(3) Uani 1 1 d . . . . .
H13 H 0.990924 0.157416 0.011770 0.071 Uiso 1 1 calc R U . . .
C14 C 0.8668(11) 0.1818(7) 0.0839(4) 0.049(2) Uani 1 1 d . . . . .
C15 C 1.2719(11) 0.1504(8) 0.1207(4) 0.055(2) Uani 1 1 d . . . . .
H15 H 1.248496 0.104093 0.144432 0.066 Uiso 1 1 calc R U . . .
C16 C 1.2619(10) 0.1515(7) 0.0648(4) 0.0449(19) Uani 1 1 d . . . . .
H16 H 1.230828 0.105947 0.044722 0.054 Uiso 1 1 calc R U . . .
C17 C 1.3064(9) 0.2323(7) 0.0440(3) 0.0402(18) Uani 1 1 d . . . . .
C18 C 1.3443(9) 0.2785(8) 0.0883(3) 0.047(2) Uani 1 1 d . . . . .
H18 H 1.379465 0.334521 0.086625 0.056 Uiso 1 1 calc R U . . .
C19 C 1.3220(11) 0.2291(7) 0.1347(4) 0.051(2) Uani 1 1 d . . . . .
H19 H 1.338147 0.246036 0.169720 0.062 Uiso 1 1 calc R U . . .
C20 C 0.2810(11) 0.3298(7) 0.3585(4) 0.048(2) Uani 1 1 d . . . . .
H20 H 0.219733 0.341050 0.327304 0.057 Uiso 1 1 calc R U . . .
C21 C 0.3913(10) 0.2404(6) 0.3742(4) 0.0431(19) Uani 1 1 d . . . . .
C22 C 0.4547(11) 0.2591(8) 0.4217(4) 0.052(2) Uani 1 1 d . . . . .
H22 H 0.532670 0.212560 0.441423 0.062 Uiso 1 1 calc R U . . .
C23 C 0.3886(12) 0.3541(8) 0.4358(5) 0.058(3) Uani 1 1 d . . . . .
H23 H 0.412995 0.383824 0.466163 0.070 Uiso 1 1 calc R U . . .
C24 C 0.2779(12) 0.3985(7) 0.3967(5) 0.056(3) Uani 1 1 d . . . . .
H24 H 0.212614 0.463573 0.396409 0.067 Uiso 1 1 calc R U . . .
C25 C 0.1113(11) 0.1924(7) 0.5475(3) 0.0452(19) Uani 1 1 d . . . . .
C26 C 0.2058(12) 0.1138(6) 0.5190(4) 0.048(2) Uani 1 1 d . . . . .
H26 H 0.176334 0.059472 0.507754 0.058 Uiso 1 1 calc R U . . .
C27 C 0.3495(12) 0.1293(8) 0.5101(4) 0.057(3) Uani 1 1 d . . . . .
H27 H 0.432806 0.088624 0.490967 0.068 Uiso 1 1 calc R U . . .
C28 C 0.3489(11) 0.2148(8) 0.5344(4) 0.054(2) Uani 1 1 d . . . . .
H28 H 0.432803 0.241612 0.535563 0.065 Uiso 1 1 calc R U . . .
C29 C 0.2048(11) 0.2539(7) 0.5565(3) 0.047(2) Uani 1 1 d . . . . .
H29 H 0.173319 0.312841 0.574906 0.056 Uiso 1 1 calc R U . . .
C30 C -0.1412(11) 0.2648(7) 0.4355(4) 0.045(2) Uani 1 1 d . . . . .
H30 H -0.207057 0.288693 0.464481 0.054 Uiso 1 1 calc R U . . .
C31 C -0.1175(10) 0.3214(6) 0.3901(3) 0.0380(17) Uani 1 1 d . . . . .
C32 C 0.0336(12) 0.1627(7) 0.3839(4) 0.054(2) Uani 1 1 d . . . . .
H32 H 0.107446 0.106059 0.371692 0.065 Uiso 1 1 calc R U . . .
C33 C -0.0082(11) 0.2542(7) 0.3587(4) 0.0448(19) Uani 1 1 d . . . . .
H33 H 0.030414 0.269491 0.325535 0.054 Uiso 1 1 calc R U . . .
C34 C -0.0517(12) 0.1691(7) 0.4300(4) 0.052(2) Uani 1 1 d . . . . .
H34 H -0.049412 0.116451 0.453967 0.063 Uiso 1 1 calc R U . . .
C35 C 0.925(2) 0.0708(11) 0.1909(6) 0.105(6) Uani 1 1 d . . . . .
H35A H 1.021363 0.087587 0.195939 0.158 Uiso 1 1 calc R U . . .
H35B H 0.839060 0.121130 0.205844 0.158 Uiso 1 1 calc R U . . .
H35C H 0.933193 0.008087 0.208890 0.158 Uiso 1 1 calc R U . . .
C36A C 0.717(7) 0.032(4) 0.121(3) 0.086(11) Uani 0.49(6) 1 d . . P A 1
H36A H 0.733877 -0.030967 0.139067 0.129 Uiso 0.49(6) 1 calc R U P A 1
H36B H 0.640039 0.082013 0.139939 0.129 Uiso 0.49(6) 1 calc R U P A 1
H36C H 0.680313 0.029421 0.084743 0.129 Uiso 0.49(6) 1 calc R U P A 1
C36B C 0.703(7) 0.029(4) 0.094(3) 0.086(11) Uani 0.51(6) 1 d . . P A 2
H36D H 0.702720 -0.034175 0.110175 0.129 Uiso 0.51(6) 1 calc R U P A 2
H36E H 0.610031 0.079001 0.105365 0.129 Uiso 0.51(6) 1 calc R U P A 2
H36F H 0.703556 0.025507 0.055668 0.129 Uiso 0.51(6) 1 calc R U P A 2
C37 C 1.0571(15) -0.0323(8) 0.0901(5) 0.072(3) Uani 1 1 d . . . . .
H37A H 1.149080 -0.009607 0.090172 0.108 Uiso 1 1 calc R U . . .
H37B H 1.076604 -0.092512 0.111724 0.108 Uiso 1 1 calc R U . . .
H37C H 1.033020 -0.044401 0.053816 0.108 Uiso 1 1 calc R U . . .
C38 C 1.1885(13) 0.2505(9) -0.0707(4) 0.058(2) Uani 1 1 d . . . . .
H38A H 1.170664 0.186821 -0.066138 0.087 Uiso 1 1 calc R U . . .
H38B H 1.094711 0.301508 -0.061367 0.087 Uiso 1 1 calc R U . . .
H38C H 1.215378 0.260640 -0.107595 0.087 Uiso 1 1 calc R U . . .
C39 C 1.5286(13) 0.1571(10) -0.0440(5) 0.075(4) Uani 1 1 d . . . . .
H39A H 1.508885 0.093904 -0.039821 0.113 Uiso 1 1 calc R U . . .
H39B H 1.556842 0.167174 -0.080799 0.113 Uiso 1 1 calc R U . . .
H39C H 1.613382 0.158707 -0.020602 0.113 Uiso 1 1 calc R U . . .
C40 C 1.3873(11) 0.3762(9) -0.0344(4) 0.058(3) Uani 1 1 d . . . . .
H40A H 1.410489 0.387829 -0.071539 0.086 Uiso 1 1 calc R U . . .
H40B H 1.295420 0.427300 -0.023625 0.086 Uiso 1 1 calc R U . . .
H40C H 1.475039 0.376928 -0.012263 0.086 Uiso 1 1 calc R U . . .
C41 C 1.2528(15) 0.5599(12) 0.1144(5) 0.086(5) Uani 1 1 d . . . . .
H41A H 1.333636 0.591759 0.118586 0.129 Uiso 1 1 calc R U . . .
H41B H 1.285101 0.509764 0.087968 0.129 Uiso 1 1 calc R U . . .
H41C H 1.157058 0.608192 0.102736 0.129 Uiso 1 1 calc R U . . .
C42 C 1.4040(14) 0.4169(11) 0.2043(5) 0.076(4) Uani 1 1 d . . . . .
H42A H 1.481458 0.451738 0.207459 0.114 Uiso 1 1 calc R U . . .
H42B H 1.386330 0.390084 0.239143 0.114 Uiso 1 1 calc R U . . .
H42C H 1.440927 0.363946 0.179781 0.114 Uiso 1 1 calc R U . . .
C43A C 1.162(4) 0.585(3) 0.2366(15) 0.075(6) Uani 0.58(6) 1 d . U P B 3
H43A H 1.239398 0.618766 0.241924 0.112 Uiso 0.58(6) 1 calc R U P B 3
H43B H 1.061493 0.632306 0.229283 0.112 Uiso 0.58(6) 1 calc R U P B 3
H43C H 1.154673 0.545769 0.268504 0.112 Uiso 0.58(6) 1 calc R U P B 3
C43B C 1.130(5) 0.614(3) 0.218(2) 0.075(6) Uani 0.42(6) 1 d D U P B 4
H43D H 1.205179 0.649303 0.223525 0.112 Uiso 0.42(6) 1 calc R U P B 4
H43E H 1.039700 0.655780 0.199389 0.112 Uiso 0.42(6) 1 calc R U P B 4
H43F H 1.097064 0.593724 0.252966 0.112 Uiso 0.42(6) 1 calc R U P B 4
C44 C 0.3477(19) 0.1277(11) 0.2787(5) 0.101(6) Uani 1 1 d . . . . .
H44A H 0.328890 0.187824 0.256997 0.151 Uiso 1 1 calc R U . . .
H44B H 0.397325 0.071944 0.257120 0.151 Uiso 1 1 calc R U . . .
H44C H 0.249388 0.121443 0.292246 0.151 Uiso 1 1 calc R U . . .
C45 C 0.6615(19) 0.1400(16) 0.3088(8) 0.138(9) Uani 1 1 d . . . . .
H45A H 0.644825 0.200326 0.287461 0.207 Uiso 1 1 calc R U . . .
H45B H 0.730867 0.139998 0.338333 0.207 Uiso 1 1 calc R U . . .
H45C H 0.707853 0.084254 0.286841 0.207 Uiso 1 1 calc R U . . .
C46 C 0.509(2) 0.0185(8) 0.3747(5) 0.091(5) Uani 1 1 d . . . . .
H46A H 0.410067 0.013371 0.388691 0.137 Uiso 1 1 calc R U . . .
H46B H 0.555219 -0.037049 0.352562 0.137 Uiso 1 1 calc R U . . .
H46C H 0.578233 0.018694 0.404054 0.137 Uiso 1 1 calc R U . . .
C47 C -0.3378(10) 0.5113(7) 0.4285(4) 0.049(2) Uani 1 1 d . . . . .
H47A H -0.402439 0.474001 0.444435 0.074 Uiso 1 1 calc R U . . .
H47B H -0.262517 0.517940 0.454550 0.074 Uiso 1 1 calc R U . . .
H47C H -0.402830 0.575921 0.416973 0.074 Uiso 1 1 calc R U . . .
C48 C -0.1110(13) 0.5163(8) 0.3396(5) 0.064(3) Uani 1 1 d . . . . .
H48A H -0.057388 0.481492 0.309103 0.096 Uiso 1 1 calc R U . . .
H48B H -0.175399 0.580979 0.327804 0.096 Uiso 1 1 calc R U . . .
H48C H -0.035086 0.522998 0.365381 0.096 Uiso 1 1 calc R U . . .
C49 C -0.3771(12) 0.4347(9) 0.3202(4) 0.060(3) Uani 1 1 d . . . . .
H49A H -0.321656 0.400643 0.289769 0.090 Uiso 1 1 calc R U . . .
H49B H -0.442537 0.397528 0.335761 0.090 Uiso 1 1 calc R U . . .
H49C H -0.441588 0.499378 0.308528 0.090 Uiso 1 1 calc R U . . .
C50 C -0.1939(16) 0.3289(11) 0.5868(6) 0.085(2) Uani 1 1 d . . . . .
H50A H -0.223837 0.353524 0.550655 0.128 Uiso 1 1 calc R U . . .
H50B H -0.286668 0.331783 0.607644 0.128 Uiso 1 1 calc R U . . .
H50C H -0.136794 0.368810 0.602943 0.128 Uiso 1 1 calc R U . . .
C51 C -0.1851(16) 0.1251(11) 0.5580(6) 0.085(2) Uani 1 1 d . . . . .
H51A H -0.218513 0.148250 0.521932 0.128 Uiso 1 1 calc R U . . .
H51B H -0.121379 0.057110 0.557519 0.128 Uiso 1 1 calc R U . . .
H51C H -0.275714 0.130024 0.580329 0.128 Uiso 1 1 calc R U . . .
C53 C 0.420(2) 0.3276(13) 0.7937(7) 0.116(6) Uani 1 1 d . . . . .
H53A H 0.324347 0.370927 0.778776 0.174 Uiso 1 1 calc R U . . .
H53B H 0.404184 0.312126 0.830938 0.174 Uiso 1 1 calc R U . . .
H53C H 0.501635 0.359912 0.791126 0.174 Uiso 1 1 calc R U . . .
C54 C 0.508(2) 0.2446(15) 0.6863(6) 0.114(6) Uani 1 1 d . . . . .
H54A H 0.412046 0.288591 0.671559 0.172 Uiso 1 1 calc R U . . .
H54B H 0.590186 0.275886 0.683340 0.172 Uiso 1 1 calc R U . . .
H54C H 0.536783 0.184354 0.666814 0.172 Uiso 1 1 calc R U . . .
C55 C 0.655(3) 0.1352(17) 0.7841(9) 0.161(10) Uani 1 1 d . . . . .
H55A H 0.684307 0.075511 0.764083 0.242 Uiso 1 1 calc R U . . .
H55B H 0.736475 0.167019 0.781454 0.242 Uiso 1 1 calc R U . . .
H55C H 0.639024 0.119232 0.821266 0.242 Uiso 1 1 calc R U . . .
C56A C 0.355(4) 0.133(2) 0.7679(19) 0.097(8) Uani 0.45(3) 1 d . . P C 7
H56A H 0.250149 0.165110 0.755275 0.146 Uiso 0.45(3) 1 calc R U P C 7
H56B H 0.398722 0.073281 0.748388 0.146 Uiso 0.45(3) 1 calc R U P C 7
H56C H 0.352340 0.115972 0.805732 0.146 Uiso 0.45(3) 1 calc R U P C 7
C56B C 0.297(3) 0.1753(19) 0.7590(15) 0.097(8) Uani 0.55(3) 1 d . . P C 8
H56D H 0.211055 0.226511 0.743148 0.146 Uiso 0.55(3) 1 calc R U P C 8
H56E H 0.314537 0.115904 0.739039 0.146 Uiso 0.55(3) 1 calc R U P C 8
H56F H 0.272110 0.162238 0.795767 0.146 Uiso 0.55(3) 1 calc R U P C 8
Si1 Si -0.0699(3) 0.2010(2) 0.58513(11) 0.0529(6) Uani 1 1 d . . . . .
Si2 Si 0.4754(3) 0.13153(19) 0.33485(10) 0.0505(6) Uani 1 1 d . . . . .
Si3 Si -0.2349(3) 0.44711(17) 0.37073(9) 0.0407(5) Uani 1 1 d . . . . .
Si4 Si 1.2197(3) 0.5026(2) 0.17892(11) 0.0566(7) Uani 1 1 d D . . . .
Si5 Si 1.3508(3) 0.2557(2) -0.02656(10) 0.0477(6) Uani 1 1 d . . . . .
Si6 Si 0.8910(4) 0.0624(2) 0.11815(15) 0.0646(8) Uani 1 1 d . . . . .
Si7 Si 0.4778(5) 0.2162(2) 0.75723(13) 0.0698(8) Uani 1 1 d . . . . .
C3 C 0.000000 0.500000 0.500000 0.033(2) Uani 1 2 d DS . P . .
O2 O 0.0345(8) 0.4160(5) 0.4802(3) 0.057(3) Uani 0.569(14) 1 d D . P D -1
C4 C 0.0345(8) 0.4160(5) 0.4802(3) 0.057(3) Uani 0.569(14) 1 d D . P D -1
U1 U 0.15533(3) 0.27088(2) 0.44838(2) 0.03340(9) Uani 1 1 d . . . . .
U2 U 1.02974(3) 0.31458(2) 0.09597(2) 0.03604(9) Uani 1 1 d . . . . .
O1 O 1.0298(9) 0.4320(6) 0.0352(3) 0.053(3) Uani 0.526(14) 1 d D . P E -1
C2 C 1.0298(9) 0.4320(6) 0.0352(3) 0.053(3) Uani 0.526(14) 1 d D . P E -1
C1 C 1.000000 0.500000 0.000000 0.034(2) Uani 1 2 d DS . P . .
C52 C -0.0116(16) 0.1525(11) 0.6530(6) 0.085(2) Uani 1 1 d . . . . .
H52A H 0.053763 0.085042 0.651533 0.128 Uiso 1 1 calc R U . . .
H52B H 0.046106 0.191911 0.669374 0.128 Uiso 1 1 calc R U . . .
H52C H -0.103768 0.154884 0.674075 0.128 Uiso 1 1 calc R U . . .

loop_
_atom_site_aniso_label
_atom_site_aniso_U_11
_atom_site_aniso_U_22
_atom_site_aniso_U_33
_atom_site_aniso_U_23
_atom_site_aniso_U_13
_atom_site_aniso_U_12
C5 0.042(6) 0.053(6) 0.087(8) -0.012(5) 0.003(5) -0.003(4)
C6 0.058(6) 0.061(6) 0.069(6) -0.015(5) 0.032(5) -0.028(5)
C7 0.056(6) 0.067(6) 0.040(5) -0.001(4) 0.010(4) -0.014(5)
C8 0.030(4) 0.063(6) 0.057(5) -0.005(4) 0.014(4) -0.019(4)
C9 0.032(5) 0.047(5) 0.075(6) -0.008(4) 0.015(4) -0.013(4)
C10 0.023(4) 0.048(5) 0.076(6) 0.000(4) 0.008(4) -0.008(4)
C11 0.043(6) 0.057(6) 0.100(9) 0.018(6) -0.018(6) -0.014(5)
C12 0.052(6) 0.088(8) 0.072(7) 0.020(6) -0.029(6) -0.033(6)
C13 0.038(5) 0.087(8) 0.060(6) -0.009(5) -0.001(4) -0.031(5)
C14 0.035(5) 0.055(5) 0.059(5) -0.004(4) 0.005(4) -0.016(4)
C15 0.038(5) 0.065(6) 0.050(5) 0.011(4) 0.002(4) 0.001(4)
C16 0.027(4) 0.052(5) 0.053(5) -0.003(4) 0.010(4) -0.007(4)
C17 0.022(4) 0.052(5) 0.043(4) 0.000(3) 0.002(3) -0.004(3)
C18 0.019(4) 0.072(6) 0.046(5) -0.001(4) 0.004(3) -0.008(4)
C19 0.036(5) 0.056(5) 0.049(5) 0.000(4) 0.002(4) 0.006(4)
C20 0.038(5) 0.049(5) 0.057(5) 0.006(4) 0.007(4) -0.014(4)
C21 0.032(4) 0.043(4) 0.052(5) -0.007(4) 0.008(4) -0.008(4)
C22 0.033(5) 0.069(6) 0.055(5) -0.013(4) 0.014(4) -0.016(4)
C23 0.046(6) 0.062(6) 0.077(7) -0.027(5) 0.016(5) -0.030(5)
C24 0.044(5) 0.040(5) 0.091(7) -0.009(5) 0.018(5) -0.023(4)
C25 0.040(5) 0.045(5) 0.044(4) 0.000(4) -0.003(4) -0.003(4)
C26 0.055(6) 0.036(4) 0.048(5) 0.003(3) -0.007(4) -0.007(4)
C27 0.051(6) 0.053(5) 0.050(5) 0.002(4) 0.009(4) 0.010(4)
C28 0.037(5) 0.075(7) 0.049(5) 0.001(5) -0.006(4) -0.013(5)
C29 0.043(5) 0.055(5) 0.041(4) -0.008(4) 0.003(4) -0.011(4)
C30 0.047(5) 0.048(5) 0.047(5) 0.003(4) -0.010(4) -0.025(4)
C31 0.037(4) 0.039(4) 0.041(4) -0.002(3) -0.008(3) -0.016(3)
C32 0.048(6) 0.044(5) 0.071(6) -0.015(4) -0.005(5) -0.014(4)
C33 0.042(5) 0.049(5) 0.046(5) -0.008(4) -0.006(4) -0.016(4)
C34 0.052(6) 0.038(4) 0.068(6) 0.005(4) -0.011(5) -0.014(4)
C35 0.136(15) 0.079(9) 0.088(10) 0.015(8) 0.054(10) -0.015(9)
C36A 0.059(13) 0.071(10) 0.14(4) 0.03(3) -0.02(3) -0.035(9)
C36B 0.059(13) 0.071(10) 0.14(4) 0.03(3) -0.02(3) -0.035(9)
C37 0.067(8) 0.049(6) 0.092(8) -0.008(5) 0.000(6) -0.004(5)
C38 0.058(6) 0.075(7) 0.044(5) -0.004(5) -0.002(4) -0.023(5)
C39 0.049(7) 0.092(9) 0.071(7) -0.007(6) 0.025(5) 0.002(6)
C40 0.032(5) 0.087(7) 0.058(6) 0.007(5) 0.004(4) -0.025(5)
C41 0.069(8) 0.127(12) 0.081(8) 0.041(8) -0.013(6) -0.064(9)
C42 0.062(7) 0.115(11) 0.065(7) -0.008(7) -0.015(6) -0.046(7)
C43A 0.074(11) 0.074(11) 0.076(12) -0.014(9) 0.018(9) -0.021(9)
C43B 0.074(11) 0.074(11) 0.076(12) -0.014(9) 0.018(9) -0.021(9)
C44 0.118(12) 0.094(10) 0.057(7) -0.030(7) -0.021(7) 0.024(9)
C45 0.093(12) 0.154(18) 0.180(19) -0.086(16) 0.097(13) -0.049(12)
C46 0.146(14) 0.045(6) 0.058(7) 0.003(5) 0.004(7) 0.009(7)
C47 0.036(5) 0.049(5) 0.060(5) -0.012(4) -0.005(4) -0.008(4)
C48 0.052(6) 0.059(6) 0.080(7) 0.024(5) -0.009(5) -0.017(5)
C49 0.052(6) 0.078(7) 0.046(5) 0.005(5) -0.019(4) -0.013(5)
C50 0.077(5) 0.087(5) 0.097(6) -0.010(4) 0.027(4) -0.032(4)
C51 0.077(5) 0.087(5) 0.097(6) -0.010(4) 0.027(4) -0.032(4)
C53 0.157(17) 0.089(11) 0.104(12) -0.041(9) 0.055(12) -0.038(11)
C54 0.136(16) 0.127(15) 0.077(10) -0.013(9) 0.029(10) -0.033(13)
C55 0.16(2) 0.121(18) 0.16(2) 0.007(15) -0.054(17) 0.029(15)
C56A 0.074(18) 0.036(14) 0.17(2) -0.037(15) 0.019(15) 0.008(10)
C56B 0.074(18) 0.036(14) 0.17(2) -0.037(15) 0.019(15) 0.008(10)
Si1 0.0482(15) 0.0521(14) 0.0578(15) -0.0001(11) 0.0085(11) -0.0140(11)
Si2 0.0534(15) 0.0464(13) 0.0438(12) -0.0038(10) 0.0104(11) -0.0024(11)
Si3 0.0341(12) 0.0419(11) 0.0448(12) 0.0038(9) -0.0073(9) -0.0093(9)
Si4 0.0493(16) 0.0786(19) 0.0512(14) -0.0062(13) 0.0051(12) -0.0327(14)
Si5 0.0375(13) 0.0605(15) 0.0423(12) -0.0031(10) 0.0066(10) -0.0097(11)
Si6 0.0497(16) 0.0436(14) 0.097(2) 0.0036(14) 0.0160(15) -0.0097(12)
Si7 0.083(2) 0.0596(17) 0.0631(17) -0.0054(14) 0.0052(16) -0.0147(16)
C3 0.015(5) 0.038(6) 0.043(6) -0.007(4) 0.003(4) -0.004(4)
O2 0.046(4) 0.054(4) 0.069(5) -0.007(3) 0.002(3) -0.012(3)
C4 0.046(4) 0.054(4) 0.069(5) -0.007(3) 0.002(3) -0.012(3)
U1 0.02698(15) 0.03108(14) 0.04091(15) -0.00570(10) -0.00020(10) -0.00605(10)
U2 0.02218(15) 0.04414(16) 0.03984(15) 0.00433(11) 0.00071(10) -0.00734(11)
O1 0.040(4) 0.060(5) 0.061(5) 0.006(4) -0.003(3) -0.016(3)
C2 0.040(4) 0.060(5) 0.061(5) 0.006(4) -0.003(3) -0.016(3)
C1 0.012(5) 0.048(6) 0.042(6) -0.004(5) 0.005(4) -0.008(4)
C52 0.077(5) 0.087(5) 0.097(6) -0.010(4) 0.027(4) -0.032(4)

loop_
_atom_type_symbol
_atom_type_description
_atom_type_scat_dispersion_real
_atom_type_scat_dispersion_imag
_atom_type_scat_source
C C 0.0181 0.0091 'International Tables Vol C Tables 4.2.6.8 and 6.1.1.4'
H H 0.0000 0.0000 'International Tables Vol C Tables 4.2.6.8 and 6.1.1.4'
O O 0.0492 0.0322 'International Tables Vol C Tables 4.2.6.8 and 6.1.1.4'
Si Si 0.2541 0.3302 'International Tables Vol C Tables 4.2.6.8 and 6.1.1.4'
U U -4.3638 13.4090 'International Tables Vol C Tables 4.2.6.8 and 6.1.1.4'

loop_
_geom_angle_atom_site_label_1
_geom_angle_atom_site_label_2
_geom_angle_atom_site_label_3
_geom_angle
C9 C5 C6 107.3(10)
C9 C5 U2 76.1(6)
C6 C5 U2 74.8(6)
C9 C5 H5 126.3
C6 C5 H5 126.3
U2 C5 H5 115.0
C7 C6 C5 108.0(9)
C7 C6 U2 76.3(5)
C5 C6 U2 75.3(6)
C7 C6 H6 126.0
C5 C6 H6 126.0
U2 C6 H6 114.7
C6 C7 C8 109.1(9)
C6 C7 U2 74.5(6)
C8 C7 U2 75.7(6)
C6 C7 H7 125.5
C8 C7 H7 125.5
U2 C7 H7 116.3
C9 C8 C7 105.0(8)
C9 C8 Si4 124.0(8)
C7 C8 Si4 128.4(8)
C9 C8 U2 74.5(6)
C7 C8 U2 74.5(6)
Si4 C8 U2 130.0(4)
C5 C9 C8 110.6(10)
C5 C9 U2 74.9(6)
C8 C9 U2 75.9(6)
C5 C9 H9 124.7
C8 C9 H9 124.7
U2 C9 H9 116.2
C11 C10 C14 109.4(10)
C11 C10 U2 74.0(6)
C14 C10 U2 75.5(5)
C11 C10 H10 125.3
C14 C10 H10 125.3
U2 C10 H10 117.0
C10 C11 C12 107.4(10)
C10 C11 U2 76.4(6)
C12 C11 U2 76.1(6)
C10 C11 H11 126.3
C12 C11 H11 126.3
U2 C11 H11 113.7
C13 C12 C11 108.4(11)
C13 C12 U2 75.1(6)
C11 C12 U2 74.2(6)
C13 C12 H12 125.8
C11 C12 H12 125.8
U2 C12 H12 116.9
C12 C13 C14 109.4(11)
C12 C13 U2 75.8(7)
C14 C13 U2 75.9(6)
C12 C13 H13 125.3
C14 C13 H13 125.3
U2 C13 H13 115.0
C10 C14 C13 105.4(9)
C10 C14 Si6 123.6(7)
C13 C14 Si6 128.7(8)
C10 C14 U2 74.8(5)
C13 C14 U2 74.1(6)
Si6 C14 U2 129.7(5)
C19 C15 C16 108.1(9)
C19 C15 U2 74.4(5)
C16 C15 U2 75.9(5)
C19 C15 H15 125.9
C16 C15 H15 125.9
U2 C15 H15 115.9
C15 C16 C17 108.5(9)
C15 C16 U2 74.6(5)
C17 C16 U2 75.0(5)
C15 C16 H16 125.8
C17 C16 H16 125.8
U2 C16 H16 116.7
C18 C17 C16 105.9(8)
C18 C17 Si5 126.0(7)
C16 C17 Si5 126.7(7)
C18 C17 U2 74.0(5)
C16 C17 U2 75.4(5)
Si5 C17 U2 126.4(4)
C19 C18 C17 109.7(9)
C19 C18 U2 75.1(5)
C17 C18 U2 76.3(5)
C19 C18 H18 125.2
C17 C18 H18 125.2
U2 C18 H18 115.3
C18 C19 C15 107.9(9)
C18 C19 U2 75.4(5)
C15 C19 U2 76.3(5)
C18 C19 H19 126.1
C15 C19 H19 126.1
U2 C19 H19 114.5
C24 C20 C21 108.6(9)
C24 C20 U1 73.2(5)
C21 C20 U1 76.2(5)
C24 C20 H20 125.7
C21 C20 H20 125.7
U1 C20 H20 116.9
C22 C21 C20 105.3(8)
C22 C21 Si2 124.1(7)
C20 C21 Si2 128.9(7)
C22 C21 U1 74.0(5)
C20 C21 U1 74.0(5)
Si2 C21 U1 128.4(4)
C23 C22 C21 111.0(10)
C23 C22 U1 74.6(5)
C21 C22 U1 76.6(5)
C23 C22 H22 124.5
C21 C22 H22 124.5
U1 C22 H22 116.0
C22 C23 C24 107.0(9)
C22 C23 U1 76.2(6)
C24 C23 U1 74.0(5)
C22 C23 H23 126.5
C24 C23 H23 126.5
U1 C23 H23 115.6
C20 C24 C23 108.1(9)
C20 C24 U1 77.0(5)
C23 C24 U1 75.9(6)
C20 C24 H24 126.0
C23 C24 H24 126.0
U1 C24 H24 113.5
C29 C25 C26 105.4(8)
C29 C25 Si1 122.6(7)
C26 C25 Si1 129.4(8)
C29 C25 U1 74.4(5)
C26 C25 U1 74.3(5)
Si1 C25 U1 130.4(4)
C27 C26 C25 108.9(9)
C27 C26 U1 73.6(5)
C25 C26 U1 76.1(5)
C27 C26 H26 125.6
C25 C26 H26 125.6
U1 C26 H26 116.7
C28 C27 C26 107.9(8)
C28 C27 U1 76.4(6)
C26 C27 U1 76.8(5)
C28 C27 H27 126.0
C26 C27 H27 126.0
U1 C27 H27 113.1
C29 C28 C27 108.2(9)
C29 C28 U1 76.0(5)
C27 C28 U1 74.1(6)
C29 C28 H28 125.9
C27 C28 H28 125.9
U1 C28 H28 116.0
C28 C29 C25 109.6(9)
C28 C29 U1 74.9(5)
C25 C29 U1 76.0(5)
C28 C29 H29 125.2
C25 C29 H29 125.2
U1 C29 H29 115.8
C34 C30 C31 108.6(9)
C34 C30 U1 75.8(6)
C31 C30 U1 76.7(5)
C34 C30 H30 125.7
C31 C30 H30 125.7
U1 C30 H30 114.0
C33 C31 C30 104.7(8)
C33 C31 Si3 127.7(7)
C30 C31 Si3 126.5(7)
C33 C31 U1 74.8(5)
C30 C31 U1 73.1(5)
Si3 C31 U1 126.0(4)
C34 C32 C33 107.7(9)
C34 C32 U1 75.7(6)
C33 C32 U1 76.8(5)
C34 C32 H32 126.2
C33 C32 H32 126.2
U1 C32 H32 113.8
C32 C33 C31 109.8(9)
C32 C33 U1 74.0(5)
C31 C33 U1 75.5(5)
C32 C33 H33 125.1
C31 C33 H33 125.1
U1 C33 H33 117.2
C32 C34 C30 109.2(9)
C32 C34 U1 75.1(6)
C30 C34 U1 74.9(5)
C32 C34 H34 125.4
C30 C34 H34 125.4
U1 C34 H34 116.6
Si6 C35 H35A 109.5
Si6 C35 H35B 109.5
H35A C35 H35B 109.5
Si6 C35 H35C 109.5
H35A C35 H35C 109.5
H35B C35 H35C 109.5
Si6 C36A H36A 109.5
Si6 C36A H36B 109.5
H36A C36A H36B 109.5
Si6 C36A H36C 109.5
H36A C36A H36C 109.5
H36B C36A H36C 109.5
Si6 C36B H36D 109.5
Si6 C36B H36E 109.5
H36D C36B H36E 109.5
Si6 C36B H36F 109.5
H36D C36B H36F 109.5
H36E C36B H36F 109.5
Si6 C37 H37A 109.5
Si6 C37 H37B 109.5
H37A C37 H37B 109.5
Si6 C37 H37C 109.5
H37A C37 H37C 109.5
H37B C37 H37C 109.5
Si5 C38 H38A 109.5
Si5 C38 H38B 109.5
H38A C38 H38B 109.5
Si5 C38 H38C 109.5
H38A C38 H38C 109.5
H38B C38 H38C 109.5
Si5 C39 H39A 109.5
Si5 C39 H39B 109.5
H39A C39 H39B 109.5
Si5 C39 H39C 109.5
H39A C39 H39C 109.5
H39B C39 H39C 109.5
Si5 C40 H40A 109.5
Si5 C40 H40B 109.5
H40A C40 H40B 109.5
Si5 C40 H40C 109.5
H40A C40 H40C 109.5
H40B C40 H40C 109.5
Si4 C41 H41A 109.5
Si4 C41 H41B 109.5
H41A C41 H41B 109.5
Si4 C41 H41C 109.5
H41A C41 H41C 109.5
H41B C41 H41C 109.5
Si4 C42 H42A 109.5
Si4 C42 H42B 109.5
H42A C42 H42B 109.5
Si4 C42 H42C 109.5
H42A C42 H42C 109.5
H42B C42 H42C 109.5
Si4 C43A H43A 109.5
Si4 C43A H43B 109.5
H43A C43A H43B 109.5
Si4 C43A H43C 109.5
H43A C43A H43C 109.5
H43B C43A H43C 109.5
Si4 C43B H43D 109.5
Si4 C43B H43E 109.5
H43D C43B H43E 109.5
Si4 C43B H43F 109.5
H43D C43B H43F 109.5
H43E C43B H43F 109.5
Si2 C44 H44A 109.5
Si2 C44 H44B 109.5
H44A C44 H44B 109.5
Si2 C44 H44C 109.5
H44A C44 H44C 109.5
H44B C44 H44C 109.5
Si2 C45 H45A 109.5
Si2 C45 H45B 109.5
H45A C45 H45B 109.5
Si2 C45 H45C 109.5
H45A C45 H45C 109.5
H45B C45 H45C 109.5
Si2 C46 H46A 109.5
Si2 C46 H46B 109.5
H46A C46 H46B 109.5
Si2 C46 H46C 109.5
H46A C46 H46C 109.5
H46B C46 H46C 109.5
Si3 C47 H47A 109.5
Si3 C47 H47B 109.5
H47A C47 H47B 109.5
Si3 C47 H47C 109.5
H47A C47 H47C 109.5
H47B C47 H47C 109.5
Si3 C48 H48A 109.5
Si3 C48 H48B 109.5
H48A C48 H48B 109.5
Si3 C48 H48C 109.5
H48A C48 H48C 109.5
H48B C48 H48C 109.5
Si3 C49 H49A 109.5
Si3 C49 H49B 109.5
H49A C49 H49B 109.5
Si3 C49 H49C 109.5
H49A C49 H49C 109.5
H49B C49 H49C 109.5
Si1 C50 H50A 109.5
Si1 C50 H50B 109.5
H50A C50 H50B 109.5
Si1 C50 H50C 109.5
H50A C50 H50C 109.5
H50B C50 H50C 109.5
Si1 C51 H51A 109.5
Si1 C51 H51B 109.5
H51A C51 H51B 109.5
Si1 C51 H51C 109.5
H51A C51 H51C 109.5
H51B C51 H51C 109.5
Si7 C53 H53A 109.5
Si7 C53 H53B 109.5
H53A C53 H53B 109.5
Si7 C53 H53C 109.5
H53A C53 H53C 109.5
H53B C53 H53C 109.5
Si7 C54 H54A 109.5
Si7 C54 H54B 109.5
H54A C54 H54B 109.5
Si7 C54 H54C 109.5
H54A C54 H54C 109.5
H54B C54 H54C 109.5
Si7 C55 H55A 109.5
Si7 C55 H55B 109.5
H55A C55 H55B 109.5
Si7 C55 H55C 109.5
H55A C55 H55C 109.5
H55B C55 H55C 109.5
Si7 C56A H56A 109.5
Si7 C56A H56B 109.5
H56A C56A H56B 109.5
Si7 C56A H56C 109.5
H56A C56A H56C 109.5
H56B C56A H56C 109.5
Si7 C56B H56D 109.5
Si7 C56B H56E 109.5
H56D C56B H56E 109.5
Si7 C56B H56F 109.5
H56D C56B H56F 109.5
H56E C56B H56F 109.5
C52 Si1 C50 110.4(7)
C52 Si1 C25 106.9(5)
C50 Si1 C25 111.0(5)
C52 Si1 C51 106.6(7)
C50 Si1 C51 108.7(7)
C25 Si1 C51 113.3(5)
C46 Si2 C45 108.9(9)
C46 Si2 C21 112.2(5)
C45 Si2 C21 107.3(7)
C46 Si2 C44 108.5(8)
C45 Si2 C44 109.0(9)
C21 Si2 C44 110.8(5)
C47 Si3 C48 110.4(5)
C47 Si3 C31 111.0(4)
C48 Si3 C31 110.5(4)
C47 Si3 C49 110.0(5)
C48 Si3 C49 108.3(5)
C31 Si3 C49 106.4(5)
C8 Si4 C41 110.2(5)
C8 Si4 C42 112.0(5)
C41 Si4 C42 110.2(6)
C8 Si4 C43A 106.3(10)
C41 Si4 C43A 117.2(15)
C42 Si4 C43A 100.6(15)
C8 Si4 C43B 105.5(15)
C41 Si4 C43B 100.9(19)
C42 Si4 C43B 117.3(19)
C40 Si5 C17 110.1(4)
C40 Si5 C39 109.8(6)
C17 Si5 C39 106.8(5)
C40 Si5 C38 110.3(5)
C17 Si5 C38 110.6(4)
C39 Si5 C38 109.2(6)
C36A Si6 C14 111.5(18)
C36A Si6 C37 115(2)
C14 Si6 C37 110.8(5)
C36A Si6 C35 100(2)
C14 Si6 C35 110.2(6)
C37 Si6 C35 109.0(7)
C14 Si6 C36B 101.9(16)
C37 Si6 C36B 105(2)
C35 Si6 C36B 120(2)
C55 Si7 C53 110.3(11)
C55 Si7 C54 109.1(11)
C53 Si7 C54 109.9(9)
C55 Si7 C56A 97.2(15)
C53 Si7 C56A 115.6(12)
C54 Si7 C56A 113.9(16)
C55 Si7 C56B 118.8(13)
C53 Si7 C56B 102.7(10)
C54 Si7 C56B 105.6(13)
C3 C4 U1 165.6(5)
C4 U1 C24 74.3(3)
C4 U1 C27 121.2(3)
C24 U1 C27 117.1(3)
C4 U1 C23 81.8(3)
C24 U1 C23 30.1(3)
C27 U1 C23 88.1(4)
C4 U1 C30 82.1(3)
C24 U1 C30 124.4(3)
C27 U1 C30 118.2(3)
C23 U1 C30 153.6(3)
C4 U1 C32 127.1(3)
C24 U1 C32 114.6(3)
C27 U1 C32 101.3(3)
C23 U1 C32 133.0(3)
C30 U1 C32 48.7(3)
C4 U1 C22 110.9(3)
C24 U1 C22 48.6(3)
C27 U1 C22 71.1(3)
C23 U1 C22 29.2(3)
C30 U1 C22 158.1(3)
C32 U1 C22 111.7(3)
C4 U1 C34 110.5(3)
C24 U1 C34 138.8(3)
C27 U1 C34 95.8(3)
C23 U1 C34 162.2(3)
C30 U1 C34 29.3(3)
C32 U1 C34 29.2(3)
C22 U1 C34 137.4(3)
C4 U1 C28 93.7(3)
C24 U1 C28 101.8(3)
C27 U1 C28 29.5(3)
C23 U1 C28 72.2(4)
C30 U1 C28 129.7(3)
C32 U1 C28 130.3(3)
C22 U1 C28 68.7(3)
C34 U1 C28 118.2(3)
C4 U1 C20 99.3(3)
C24 U1 C20 29.7(3)
C27 U1 C20 116.4(3)
C23 U1 C20 49.1(3)
C30 U1 C20 113.9(3)
C32 U1 C20 86.8(3)
C22 U1 C20 48.3(3)
C34 U1 C20 114.5(3)
C28 U1 C20 116.3(3)
C4 U1 C26 116.3(3)
C24 U1 C26 146.6(3)
C27 U1 C26 29.5(3)
C23 U1 C26 116.9(3)
C30 U1 C26 89.0(3)
C32 U1 C26 85.2(3)
C22 U1 C26 100.0(3)
C34 U1 C26 70.1(3)
C28 U1 C26 48.3(3)
C20 U1 C26 140.4(3)
C2 U2 C11 83.1(3)
C2 U2 C13 97.2(3)
C11 U2 C13 48.8(4)
C2 U2 C19 110.8(3)
C11 U2 C19 161.7(3)
C13 U2 C19 115.5(3)
C2 U2 C12 74.1(3)
C11 U2 C12 29.8(4)
C13 U2 C12 29.0(4)
C19 U2 C12 140.5(4)
C2 U2 C6 122.5(3)
C11 U2 C6 87.4(4)
C13 U2 C6 117.6(3)
C19 U2 C6 94.4(3)
C12 U2 C6 116.4(4)
C2 U2 C18 82.4(3)
C11 U2 C18 155.0(4)
C13 U2 C18 113.3(3)
C19 U2 C18 29.4(3)
C12 U2 C18 125.7(3)
C6 U2 C18 117.6(3)
C2 U2 C10 112.7(3)
C11 U2 C10 29.5(3)
C13 U2 C10 48.6(3)
C19 U2 C10 135.2(3)
C12 U2 C10 48.5(3)
C6 U2 C10 71.1(3)
C18 U2 C10 156.0(3)
C2 U2 C5 95.0(3)
C11 U2 C5 70.9(4)
C13 U2 C5 115.8(3)
C19 U2 C5 117.8(3)
C12 U2 C5 100.0(4)
C6 U2 C5 29.8(3)
C18 U2 C5 130.7(3)
C10 U2 C5 68.7(3)
C2 U2 C14 123.1(3)
C11 U2 C14 49.4(3)
C13 U2 C14 30.0(3)
C19 U2 C14 112.3(3)
C12 U2 C14 49.0(3)
C6 U2 C14 89.0(3)
C18 U2 C14 126.5(3)
C10 U2 C14 29.7(3)
C5 U2 C14 96.0(3)
C2 U2 C9 75.0(3)
C11 U2 C9 89.3(3)
C13 U2 C9 138.1(3)
C19 U2 C9 105.5(3)
C12 U2 C9 113.3(4)
C6 U2 C9 48.2(3)
C18 U2 C9 106.5(3)
C10 U2 C9 95.8(3)
C5 U2 C9 28.9(3)
C14 U2 C9 124.5(3)
C1 C2 U2 168.0(5)
Si1 C52 H52A 109.5
Si1 C52 H52B 109.5
H52A C52 H52B 109.5
Si1 C52 H52C 109.5
H52A C52 H52C 109.5
H52B C52 H52C 109.5

loop_
_geom_bond_atom_site_label_1
_geom_bond_atom_site_label_2
_geom_bond_distance
C5 C9 1.380(15)
C5 C6 1.417(16)
C5 U2 2.754(11)
C5 H5 0.9500
C6 C7 1.394(15)
C6 U2 2.748(10)
C6 H6 0.9500
C7 C8 1.430(14)
C7 U2 2.771(9)
C7 H7 0.9500
C8 C9 1.417(14)
C8 Si4 1.859(9)
C8 U2 2.787(10)
C9 U2 2.770(9)
C9 H9 0.9500
C10 C11 1.397(15)
C10 C14 1.413(13)
C10 U2 2.753(9)
C10 H10 0.9500
C11 C12 1.406(19)
C11 U2 2.723(10)
C11 H11 0.9500
C12 C13 1.376(18)
C12 U2 2.747(10)
C12 H12 0.9500
C13 C14 1.425(15)
C13 U2 2.738(10)
C13 H13 0.9500
C14 Si6 1.853(10)
C14 U2 2.762(10)
C15 C19 1.397(16)
C15 C16 1.415(13)
C15 U2 2.771(9)
C15 H15 0.9500
C16 C17 1.422(13)
C16 U2 2.788(9)
C16 H16 0.9500
C17 C18 1.418(13)
C17 Si5 1.867(9)
C17 U2 2.781(8)
C18 C19 1.396(14)
C18 U2 2.751(8)
C18 H18 0.9500
C19 U2 2.747(9)
C19 H19 0.9500
C20 C24 1.402(14)
C20 C21 1.426(13)
C20 U1 2.753(9)
C20 H20 0.9500
C21 C22 1.404(13)
C21 Si2 1.850(9)
C21 U1 2.782(8)
C22 C23 1.382(15)
C22 U1 2.749(9)
C22 H22 0.9500
C23 C24 1.411(16)
C23 U1 2.729(9)
C23 H23 0.9500
C24 U1 2.705(9)
C24 H24 0.9500
C25 C29 1.417(13)
C25 C26 1.419(13)
C25 Si1 1.867(10)
C25 U1 2.788(9)
C26 C27 1.399(15)
C26 U1 2.764(9)
C26 H26 0.9500
C27 C28 1.393(16)
C27 U1 2.723(10)
C27 H27 0.9500
C28 C29 1.384(13)
C28 U1 2.753(9)
C28 H28 0.9500
C29 U1 2.767(9)
C29 H29 0.9500
C30 C34 1.390(14)
C30 C31 1.437(12)
C30 U1 2.738(9)
C30 H30 0.9500
C31 C33 1.424(12)
C31 Si3 1.862(9)
C31 U1 2.785(8)
C32 C34 1.384(15)
C32 C33 1.392(14)
C32 U1 2.742(9)
C32 H32 0.9500
C33 U1 2.776(8)
C33 H33 0.9500
C34 U1 2.749(10)
C34 H34 0.9500
C35 Si6 1.884(16)
C35 H35A 0.9800
C35 H35B 0.9800
C35 H35C 0.9800
C36A Si6 1.75(6)
C36A H36A 0.9800
C36A H36B 0.9800
C36A H36C 0.9800
C36B Si6 2.01(5)
C36B H36D 0.9800
C36B H36E 0.9800
C36B H36F 0.9800
C37 Si6 1.864(12)
C37 H37A 0.9800
C37 H37B 0.9800
C37 H37C 0.9800
C38 Si5 1.874(10)
C38 H38A 0.9800
C38 H38B 0.9800
C38 H38C 0.9800
C39 Si5 1.870(11)
C39 H39A 0.9800
C39 H39B 0.9800
C39 H39C 0.9800
C40 Si5 1.863(12)
C40 H40A 0.9800
C40 H40B 0.9800
C40 H40C 0.9800
C41 Si4 1.865(11)
C41 H41A 0.9800
C41 H41B 0.9800
C41 H41C 0.9800
C42 Si4 1.866(13)
C42 H42A 0.9800
C42 H42B 0.9800
C42 H42C 0.9800
C43A Si4 1.88(2)
C43A H43A 0.9800
C43A H43B 0.9800
C43A H43C 0.9800
C43B Si4 1.886(18)
C43B H43D 0.9800
C43B H43E 0.9800
C43B H43F 0.9800
C44 Si2 1.853(13)
C44 H44A 0.9800
C44 H44B 0.9800
C44 H44C 0.9800
C45 Si2 1.842(14)
C45 H45A 0.9800
C45 H45B 0.9800
C45 H45C 0.9800
C46 Si2 1.832(12)
C46 H46A 0.9800
C46 H46B 0.9800
C46 H46C 0.9800
C47 Si3 1.851(9)
C47 H47A 0.9800
C47 H47B 0.9800
C47 H47C 0.9800
C48 Si3 1.860(11)
C48 H48A 0.9800
C48 H48B 0.9800
C48 H48C 0.9800
C49 Si3 1.874(9)
C49 H49A 0.9800
C49 H49B 0.9800
C49 H49C 0.9800
C50 Si1 1.857(15)
C50 H50A 0.9800
C50 H50B 0.9800
C50 H50C 0.9800
C51 Si1 1.868(14)
C51 H51A 0.9800
C51 H51B 0.9800
C51 H51C 0.9800
C53 Si7 1.818(15)
C53 H53A 0.9800
C53 H53B 0.9800
C53 H53C 0.9800
C54 Si7 1.861(16)
C54 H54A 0.9800
C54 H54B 0.9800
C54 H54C 0.9800
C55 Si7 1.804(18)
C55 H55A 0.9800
C55 H55B 0.9800
C55 H55C 0.9800
C56A Si7 1.87(4)
C56A H56A 0.9800
C56A H56B 0.9800
C56A H56C 0.9800
C56B Si7 1.90(3)
C56B H56D 0.9800
C56B H56E 0.9800
C56B H56F 0.9800
Si1 C52 1.853(15)
C3 C4 1.277(7)
C4 U1 2.230(7)
U2 C2 2.244(7)
C2 C1 1.270(7)
C52 H52A 0.9800
C52 H52B 0.9800
C52 H52C 0.9800

loop_
_geom_torsion_atom_site_label_1
_geom_torsion_atom_site_label_2
_geom_torsion_atom_site_label_3
_geom_torsion_atom_site_label_4
_geom_torsion
C9 C5 C6 C7 0.1(12)
U2 C5 C6 C7 70.0(7)
C9 C5 C6 U2 -69.9(8)
C5 C6 C7 C8 -0.8(12)
U2 C6 C7 C8 68.5(7)
C5 C6 C7 U2 -69.3(7)
C6 C7 C8 C9 1.2(11)
U2 C7 C8 C9 68.8(7)
C6 C7 C8 Si4 163.2(7)
U2 C7 C8 Si4 -129.2(8)
C6 C7 C8 U2 -67.6(7)
C6 C5 C9 C8 0.7(12)
U2 C5 C9 C8 -68.3(7)
C6 C5 C9 U2 69.0(7)
C7 C8 C9 C5 -1.2(12)
Si4 C8 C9 C5 -164.2(8)
U2 C8 C9 C5 67.6(8)
C7 C8 C9 U2 -68.8(7)
Si4 C8 C9 U2 128.2(7)
C14 C10 C11 C12 2.5(12)
U2 C10 C11 C12 70.4(8)
C14 C10 C11 U2 -67.9(7)
C10 C11 C12 C13 -2.7(13)
U2 C11 C12 C13 68.0(7)
C10 C11 C12 U2 -70.6(8)
C11 C12 C13 C14 1.9(12)
U2 C12 C13 C14 69.2(7)
C11 C12 C13 U2 -67.3(8)
C11 C10 C14 C13 -1.3(11)
U2 C10 C14 C13 -68.3(7)
C11 C10 C14 Si6 -165.2(8)
U2 C10 C14 Si6 127.8(7)
C11 C10 C14 U2 66.9(7)
C12 C13 C14 C10 -0.4(11)
U2 C13 C14 C10 68.8(7)
C12 C13 C14 Si6 162.4(8)
U2 C13 C14 Si6 -128.4(8)
C12 C13 C14 U2 -69.1(8)
C19 C15 C16 C17 -0.1(10)
U2 C15 C16 C17 67.9(6)
C19 C15 C16 U2 -68.0(6)
C15 C16 C17 C18 0.6(9)
U2 C16 C17 C18 68.3(6)
C15 C16 C17 Si5 167.4(6)
U2 C16 C17 Si5 -124.9(6)
C15 C16 C17 U2 -67.7(6)
C16 C17 C18 C19 -0.8(10)
Si5 C17 C18 C19 -167.8(6)
U2 C17 C18 C19 68.5(6)
C16 C17 C18 U2 -69.3(6)
Si5 C17 C18 U2 123.7(6)
C17 C18 C19 C15 0.8(10)
U2 C18 C19 C15 70.0(7)
C17 C18 C19 U2 -69.3(6)
C16 C15 C19 C18 -0.4(10)
U2 C15 C19 C18 -69.5(6)
C16 C15 C19 U2 69.1(6)
C24 C20 C21 C22 -1.3(10)
U1 C20 C21 C22 -67.9(6)
C24 C20 C21 Si2 -166.6(7)
U1 C20 C21 Si2 126.7(7)
C24 C20 C21 U1 66.6(6)
C20 C21 C22 C23 0.4(11)
Si2 C21 C22 C23 166.7(7)
U1 C21 C22 C23 -67.4(7)
C20 C21 C22 U1 67.9(6)
Si2 C21 C22 U1 -125.8(7)
C21 C22 C23 C24 0.5(11)
U1 C22 C23 C24 -68.2(7)
C21 C22 C23 U1 68.7(7)
C21 C20 C24 C23 1.6(11)
U1 C20 C24 C23 70.2(7)
C21 C20 C24 U1 -68.6(6)
C22 C23 C24 C20 -1.3(11)
U1 C23 C24 C20 -71.0(6)
C22 C23 C24 U1 69.7(7)
C29 C25 C26 C27 -1.5(10)
Si1 C25 C26 C27 -163.3(7)
U1 C25 C26 C27 66.9(7)
C29 C25 C26 U1 -68.4(6)
Si1 C25 C26 U1 129.7(7)
C25 C26 C27 C28 2.2(11)
U1 C26 C27 C28 70.8(7)
C25 C26 C27 U1 -68.6(6)
C26 C27 C28 C29 -2.0(11)
U1 C27 C28 C29 69.1(7)
C26 C27 C28 U1 -71.1(7)
C27 C28 C29 C25 1.1(11)
U1 C28 C29 C25 68.8(7)
C27 C28 C29 U1 -67.7(7)
C26 C25 C29 C28 0.2(10)
Si1 C25 C29 C28 163.6(7)
U1 C25 C29 C28 -68.1(7)
C26 C25 C29 U1 68.4(6)
Si1 C25 C29 U1 -128.3(6)
C34 C30 C31 C33 -1.0(10)
U1 C30 C31 C33 68.8(6)
C34 C30 C31 Si3 167.5(7)
U1 C30 C31 Si3 -122.7(6)
C34 C30 C31 U1 -69.8(7)
C34 C32 C33 C31 2.4(11)
U1 C32 C33 C31 -67.7(6)
C34 C32 C33 U1 70.0(7)
C30 C31 C33 C32 -0.8(10)
Si3 C31 C33 C32 -169.2(7)
U1 C31 C33 C32 66.7(7)
C30 C31 C33 U1 -67.6(5)
Si3 C31 C33 U1 124.1(6)
C33 C32 C34 C30 -3.0(11)
U1 C32 C34 C30 67.8(7)
C33 C32 C34 U1 -70.8(7)
C31 C30 C34 C32 2.5(11)
U1 C30 C34 C32 -67.9(7)
C31 C30 C34 U1 70.4(6)
C29 C25 Si1 C52 -71.9(9)
C26 C25 Si1 C52 87.2(10)
U1 C25 Si1 C52 -169.1(6)
C29 C25 Si1 C50 48.5(10)
C26 C25 Si1 C50 -152.5(9)
U1 C25 Si1 C50 -48.7(8)
C29 C25 Si1 C51 171.0(8)
C26 C25 Si1 C51 -29.9(11)
U1 C25 Si1 C51 73.8(8)
C22 C21 Si2 C46 52.9(11)
C20 C21 Si2 C46 -144.2(10)
U1 C21 Si2 C46 -43.5(8)
C22 C21 Si2 C45 -66.7(12)
C20 C21 Si2 C45 96.2(12)
U1 C21 Si2 C45 -163.1(9)
C22 C21 Si2 C44 174.4(10)
C20 C21 Si2 C44 -22.7(11)
U1 C21 Si2 C44 78.0(8)
C33 C31 Si3 C47 -171.5(7)
C30 C31 Si3 C47 22.6(8)
U1 C31 Si3 C47 -72.7(6)
C33 C31 Si3 C48 -48.6(9)
C30 C31 Si3 C48 145.5(8)
U1 C31 Si3 C48 50.2(6)
C33 C31 Si3 C49 68.8(8)
C30 C31 Si3 C49 -97.1(8)
U1 C31 Si3 C49 167.6(5)
C9 C8 Si4 C41 -50.4(10)
C7 C8 Si4 C41 150.7(10)
U2 C8 Si4 C41 48.1(9)
C9 C8 Si4 C42 -173.5(8)
C7 C8 Si4 C42 27.6(11)
U2 C8 Si4 C42 -75.0(7)
C9 C8 Si4 C43A 77.6(18)
C7 C8 Si4 C43A -81.3(18)
U2 C8 Si4 C43A 176.0(16)
C9 C8 Si4 C43B 58(2)
C7 C8 Si4 C43B -101(2)
U2 C8 Si4 C43B 156(2)
C18 C17 Si5 C40 -20.3(9)
C16 C17 Si5 C40 175.3(7)
U2 C17 Si5 C40 76.1(6)
C18 C17 Si5 C39 98.8(9)
C16 C17 Si5 C39 -65.5(9)
U2 C17 Si5 C39 -164.7(6)
C18 C17 Si5 C38 -142.5(8)
C16 C17 Si5 C38 53.2(9)
U2 C17 Si5 C38 -46.1(7)
C10 C14 Si6 C36A 54(3)
C13 C14 Si6 C36A -106(3)
U2 C14 Si6 C36A 152(3)
C10 C14 Si6 C37 -176.4(9)
C13 C14 Si6 C37 23.6(11)
U2 C14 Si6 C37 -78.2(7)
C10 C14 Si6 C35 -55.7(11)
C13 C14 Si6 C35 144.3(10)
U2 C14 Si6 C35 42.4(8)
C10 C14 Si6 C36B 72(2)
C13 C14 Si6 C36B -88(2)
U2 C14 Si6 C36B 170(2)
